data_7115641
loop_
_publ_author_name
'Xue Zhong'
'You Li'
'Jing Zhang'
'Wu-Xia Zhang'
'Shi-Xue Wang'
'Fu-She Han'

_publ_section_title
;
 Formal [3+3] cycloaddition of indol-2-yl carbinol with azadiene and the
 oxidative ring expansion reaction for the synthesis of indole azepinones
;
_journal_name_full Chem.Commun.
_journal_page_first 11181
_journal_paper_doi 10.1039/C4cc04995K
_journal_volume 50
_journal_year 2014
_chemical_formula_sum 'C20 H22 N2 O5'
_chemical_formula_weight 370.40
_chemical_name_systematic
; 
 ? 
;
_space_group_IT_number 14
_symmetry_cell_setting monoclinic
_symmetry_space_group_name_Hall '-P 2ybc'
_symmetry_space_group_name_H-M 'P 1 21/c 1'
_atom_sites_solution_hydrogens geom
_atom_sites_solution_primary direct
_atom_sites_solution_secondary difmap
_audit_creation_method SHELXL-97
_cell_angle_alpha 90.00
_cell_angle_beta 90.2330(10)
_cell_angle_gamma 90.00
_cell_formula_units_Z 4
_cell_length_a 15.2319(11)
_cell_length_b 7.8737(6)
_cell_length_c 15.4675(11)
_cell_measurement_reflns_used 3203
_cell_measurement_temperature 188(2)
_cell_measurement_theta_max 25.49
_cell_measurement_theta_min 2.63
_cell_volume 1855.0(2)
_computing_cell_refinement 'Bruker SMART'
_computing_data_collection 'Bruker SMART'
_computing_data_reduction 'Bruker SAINT'
_computing_molecular_graphics 'Bruker SHELXTL'
_computing_publication_material 'Bruker SHELXTL'
_computing_structure_refinement 'SHELXL-97 (Sheldrick, 1997)'
_computing_structure_solution 'SHELXS-97 (Sheldrick, 1990)'
_diffrn_ambient_temperature 188(2)
_diffrn_measured_fraction_theta_full 0.996
_diffrn_measured_fraction_theta_max 0.996
_diffrn_measurement_device_type 'CCD area detector'
_diffrn_measurement_method 'phi and omega scans'
_diffrn_radiation_monochromator graphite
_diffrn_radiation_source 'fine-focus sealed tube'
_diffrn_radiation_type MoK\a
_diffrn_radiation_wavelength 0.71073
_diffrn_reflns_av_R_equivalents 0.0281
_diffrn_reflns_av_sigmaI/netI 0.0309
_diffrn_reflns_limit_h_max 16
_diffrn_reflns_limit_h_min -18
_diffrn_reflns_limit_k_max 9
_diffrn_reflns_limit_k_min -7
_diffrn_reflns_limit_l_max 19
_diffrn_reflns_limit_l_min -19
_diffrn_reflns_number 11430
_diffrn_reflns_theta_full 26.04
_diffrn_reflns_theta_max 26.04
_diffrn_reflns_theta_min 1.34
_exptl_absorpt_coefficient_mu 0.096
_exptl_absorpt_correction_T_max 0.9810
_exptl_absorpt_correction_T_min 0.9699
_exptl_absorpt_correction_type none
_exptl_crystal_density_diffrn 1.326
_exptl_crystal_density_meas 0
_exptl_crystal_density_method 'not measured'
_exptl_crystal_F_000 784
_exptl_crystal_size_max 0.32
_exptl_crystal_size_mid 0.25
_exptl_crystal_size_min 0.20
_refine_diff_density_max 0.262
_refine_diff_density_min -0.195
_refine_diff_density_rms 0.040
_refine_ls_extinction_method none
_refine_ls_goodness_of_fit_ref 1.023
_refine_ls_hydrogen_treatment mixed
_refine_ls_matrix_type full
_refine_ls_number_parameters 247
_refine_ls_number_reflns 3656
_refine_ls_number_restraints 0
_refine_ls_restrained_S_all 1.023
_refine_ls_R_factor_all 0.0558
_refine_ls_R_factor_gt 0.0446
_refine_ls_shift/su_max 0.001
_refine_ls_shift/su_mean 0.000
_refine_ls_structure_factor_coef Fsqd
_refine_ls_weighting_details 'calc w=1/[\s^2^(Fo^2^)+(0.0614P)^2^+0.4868P] where P=(Fo^2^+2Fc^2^)/3'
_refine_ls_weighting_scheme calc
_refine_ls_wR_factor_gt 0.1090
_refine_ls_wR_factor_ref 0.1172
_reflns_number_gt 3037
_reflns_number_total 3656
_reflns_threshold_expression >2sigma(I)
_cod_data_source_file c4cc04995k2.cif
_cod_data_source_block x147
_cod_original_sg_symbol_H-M P2(1)/c
_cod_database_code 7115641

loop_
_symmetry_equiv_pos_as_xyz
'x, y, z'
'-x, y+1/2, -z+1/2'
'-x, -y, -z'
'x, -y-1/2, z-1/2'

loop_
_atom_site_label
_atom_site_type_symbol
_atom_site_fract_x
_atom_site_fract_y
_atom_site_fract_z
_atom_site_U_iso_or_equiv
_atom_site_adp_type
_atom_site_occupancy
_atom_site_symmetry_multiplicity
_atom_site_calc_flag
_atom_site_refinement_flags
C1 C 0.13344(10) 0.1802(2) 0.33117(9) 0.0226(3) Uani 1 1 d .
C2 C 0.18374(10) 0.0961(2) 0.40425(9) 0.0222(3) Uani 1 1 d .
H2 H 0.1429 0.0622 0.4516 0.027 Uiso 1 1 calc R
C3 C 0.22058(10) -0.0603(2) 0.35967(10) 0.0228(3) Uani 1 1 d .
C4 C 0.25883(11) -0.2052(2) 0.39367(11) 0.0301(4) Uani 1 1 d .
H4 H 0.2645 -0.2190 0.4545 0.036 Uiso 1 1 calc R
C5 C 0.28882(12) -0.3304(2) 0.33780(12) 0.0348(4) Uani 1 1 d .
H5 H 0.3151 -0.4304 0.3606 0.042 Uiso 1 1 calc R
C6 C 0.28074(11) -0.3104(2) 0.24897(12) 0.0331(4) Uani 1 1 d .
H6 H 0.3019 -0.3970 0.2117 0.040 Uiso 1 1 calc R
C7 C 0.24235(11) -0.1663(2) 0.21354(10) 0.0284(4) Uani 1 1 d .
H7 H 0.2375 -0.1521 0.1527 0.034 Uiso 1 1 calc R
C8 C 0.21127(10) -0.0438(2) 0.27011(10) 0.0222(3) Uani 1 1 d .
C9 C 0.14533(10) 0.1744(2) 0.17214(10) 0.0267(4) Uani 1 1 d .
C10 C 0.09562(12) 0.3392(2) 0.17545(11) 0.0349(4) Uani 1 1 d .
H10A H 0.0647 0.3557 0.1197 0.042 Uiso 1 1 calc R
H10B H 0.1381 0.4334 0.1823 0.042 Uiso 1 1 calc R
C11 C 0.02885(12) 0.3489(2) 0.24826(11) 0.0335(4) Uani 1 1 d .
H11A H 0.0075 0.4671 0.2537 0.040 Uiso 1 1 calc R
H11B H -0.0221 0.2757 0.2341 0.040 Uiso 1 1 calc R
C12 C 0.06842(11) 0.2925(2) 0.33330(10) 0.0268(4) Uani 1 1 d .
C13 C 0.02905(11) 0.3547(2) 0.41672(11) 0.0319(4) Uani 1 1 d .
H13A H 0.0091 0.4735 0.4091 0.038 Uiso 1 1 calc R
H13B H 0.0747 0.3537 0.4625 0.038 Uiso 1 1 calc R
C14 C -0.04824(13) 0.2457(3) 0.44540(13) 0.0427(5) Uani 1 1 d .
H14A H -0.0923 0.2415 0.3991 0.064 Uiso 1 1 calc R
H14B H -0.0745 0.2951 0.4974 0.064 Uiso 1 1 calc R
H14C H -0.0277 0.1304 0.4582 0.064 Uiso 1 1 calc R
C15 C 0.25501(10) 0.2175(2) 0.43905(9) 0.0228(3) Uani 1 1 d .
H15A H 0.3023 0.2269 0.3956 0.027 Uiso 1 1 calc R
H15B H 0.2290 0.3318 0.4466 0.027 Uiso 1 1 calc R
C16 C 0.29429(10) 0.1613(2) 0.52350(10) 0.0240(4) Uani 1 1 d .
C17 C 0.35742(10) 0.2771(2) 0.56845(10) 0.0236(3) Uani 1 1 d .
C18 C 0.39846(11) 0.2123(2) 0.65123(10) 0.0263(4) Uani 1 1 d .
C19 C 0.51749(14) 0.0567(3) 0.70848(13) 0.0471(5) Uani 1 1 d .
H19A H 0.5388 0.1492 0.7454 0.071 Uiso 1 1 calc R
H19B H 0.5673 -0.0117 0.6888 0.071 Uiso 1 1 calc R
H19C H 0.4771 -0.0151 0.7414 0.071 Uiso 1 1 calc R
C20 C 0.43723(13) 0.6861(2) 0.55731(12) 0.0359(4) Uani 1 1 d .
H20A H 0.4430 0.6868 0.4942 0.054 Uiso 1 1 calc R
H20B H 0.4885 0.7413 0.5835 0.054 Uiso 1 1 calc R
H20C H 0.3839 0.7477 0.5737 0.054 Uiso 1 1 calc R
N1 N 0.16411(8) 0.10685(17) 0.25161(8) 0.0228(3) Uani 1 1 d .
N2 N 0.37111(9) 0.42537(18) 0.53752(8) 0.0261(3) Uani 1 1 d .
O1 O 0.16907(8) 0.10767(17) 0.10465(7) 0.0346(3) Uani 1 1 d .
O2 O 0.27761(8) 0.02626(15) 0.55818(7) 0.0321(3) Uani 1 1 d .
O3 O 0.36743(9) 0.23297(17) 0.72127(8) 0.0394(3) Uani 1 1 d .
O4 O 0.47177(8) 0.12733(17) 0.63399(8) 0.0369(3) Uani 1 1 d .
O5 O 0.43169(8) 0.51406(15) 0.58731(7) 0.0314(3) Uani 1 1 d .

loop_
_atom_site_aniso_label
_atom_site_aniso_U_11
_atom_site_aniso_U_22
_atom_site_aniso_U_33
_atom_site_aniso_U_23
_atom_site_aniso_U_13
_atom_site_aniso_U_12
C1 0.0230(8) 0.0244(9) 0.0203(7) -0.0020(6) -0.0025(6) -0.0011(7)
C2 0.0222(8) 0.0245(8) 0.0200(7) 0.0008(6) -0.0014(6) 0.0002(7)
C3 0.0214(8) 0.0225(8) 0.0246(8) -0.0010(6) -0.0012(6) -0.0028(7)
C4 0.0361(10) 0.0264(9) 0.0278(8) 0.0023(7) -0.0054(7) 0.0012(8)
C5 0.0411(10) 0.0221(9) 0.0411(10) 0.0009(8) -0.0046(8) 0.0042(8)
C6 0.0334(10) 0.0273(10) 0.0386(10) -0.0098(8) -0.0007(7) 0.0026(8)
C7 0.0271(9) 0.0322(10) 0.0260(8) -0.0049(7) -0.0019(7) -0.0002(7)
C8 0.0188(8) 0.0235(9) 0.0243(8) 0.0005(6) -0.0027(6) -0.0019(6)
C9 0.0246(8) 0.0325(10) 0.0231(8) 0.0042(7) -0.0035(6) -0.0049(7)
C10 0.0398(10) 0.0332(10) 0.0316(9) 0.0079(8) -0.0078(8) 0.0045(8)
C11 0.0334(10) 0.0320(10) 0.0349(9) 0.0000(8) -0.0101(7) 0.0091(8)
C12 0.0271(9) 0.0251(9) 0.0280(8) -0.0024(7) -0.0053(7) 0.0011(7)
C13 0.0321(9) 0.0290(10) 0.0345(9) -0.0079(8) -0.0035(7) 0.0074(8)
C14 0.0387(11) 0.0458(12) 0.0437(11) -0.0105(9) 0.0045(9) 0.0005(9)
C15 0.0253(8) 0.0219(8) 0.0211(7) 0.0009(6) -0.0020(6) -0.0008(7)
C16 0.0252(8) 0.0244(9) 0.0223(8) -0.0007(7) -0.0011(6) 0.0028(7)
C17 0.0242(8) 0.0248(9) 0.0217(8) 0.0005(7) -0.0020(6) 0.0019(7)
C18 0.0297(9) 0.0229(9) 0.0262(8) 0.0015(7) -0.0081(7) -0.0074(7)
C19 0.0430(11) 0.0450(12) 0.0531(12) 0.0164(10) -0.0236(9) 0.0014(10)
C20 0.0387(10) 0.0252(10) 0.0437(10) 0.0030(8) 0.0007(8) -0.0046(8)
N1 0.0218(7) 0.0260(7) 0.0206(6) -0.0003(5) -0.0022(5) 0.0022(6)
N2 0.0243(7) 0.0277(8) 0.0263(7) -0.0019(6) -0.0051(5) -0.0015(6)
O1 0.0394(7) 0.0437(8) 0.0207(6) 0.0017(5) -0.0002(5) 0.0003(6)
O2 0.0428(7) 0.0263(7) 0.0272(6) 0.0045(5) -0.0092(5) -0.0051(6)
O3 0.0510(8) 0.0429(8) 0.0244(6) 0.0018(5) -0.0047(6) -0.0012(6)
O4 0.0332(7) 0.0422(8) 0.0354(7) 0.0080(6) -0.0106(5) 0.0059(6)
O5 0.0338(7) 0.0275(7) 0.0329(6) 0.0008(5) -0.0101(5) -0.0067(5)

loop_
_atom_type_symbol
_atom_type_description
_atom_type_scat_dispersion_real
_atom_type_scat_dispersion_imag
_atom_type_scat_source
C C 0.0033 0.0016 'International Tables Vol C Tables 4.2.6.8 and 6.1.1.4'
H H 0.0000 0.0000 'International Tables Vol C Tables 4.2.6.8 and 6.1.1.4'
N N 0.0061 0.0033 'International Tables Vol C Tables 4.2.6.8 and 6.1.1.4'
O O 0.0106 0.0060 'International Tables Vol C Tables 4.2.6.8 and 6.1.1.4'

loop_
_geom_angle_atom_site_label_1
_geom_angle_atom_site_label_2
_geom_angle_atom_site_label_3
_geom_angle
C12 C1 N1 122.22(14)
C12 C1 C2 130.33(14)
N1 C1 C2 107.30(13)
C1 C2 C3 101.67(12)
C1 C2 C15 110.03(13)
C3 C2 C15 113.57(13)
C1 C2 H2 110.4
C3 C2 H2 110.4
C15 C2 H2 110.4
C4 C3 C8 119.60(15)
C4 C3 C2 130.63(14)
C8 C3 C2 109.77(13)
C3 C4 C5 119.17(15)
C3 C4 H4 120.4
C5 C4 H4 120.4
C6 C5 C4 120.51(16)
C6 C5 H5 119.7
C4 C5 H5 119.7
C5 C6 C7 121.25(16)
C5 C6 H6 119.4
C7 C6 H6 119.4
C8 C7 C6 117.62(15)
C8 C7 H7 121.2
C6 C7 H7 121.2
C7 C8 C3 121.82(15)
C7 C8 N1 129.01(14)
C3 C8 N1 109.12(13)
O1 C9 N1 122.51(16)
O1 C9 C10 123.37(15)
N1 C9 C10 114.10(14)
C9 C10 C11 113.99(15)
C9 C10 H10A 108.8
C11 C10 H10A 108.8
C9 C10 H10B 108.8
C11 C10 H10B 108.8
H10A C10 H10B 107.6
C12 C11 C10 111.34(14)
C12 C11 H11A 109.4
C10 C11 H11A 109.4
C12 C11 H11B 109.4
C10 C11 H11B 109.4
H11A C11 H11B 108.0
C1 C12 C13 122.48(15)
C1 C12 C11 117.94(15)
C13 C12 C11 119.42(15)
C12 C13 C14 112.12(15)
C12 C13 H13A 109.2
C14 C13 H13A 109.2
C12 C13 H13B 109.2
C14 C13 H13B 109.2
H13A C13 H13B 107.9
C13 C14 H14A 109.5
C13 C14 H14B 109.5
H14A C14 H14B 109.5
C13 C14 H14C 109.5
H14A C14 H14C 109.5
H14B C14 H14C 109.5
C16 C15 C2 113.49(13)
C16 C15 H15A 108.9
C2 C15 H15A 108.9
C16 C15 H15B 108.9
C2 C15 H15B 108.9
H15A C15 H15B 107.7
O2 C16 C17 117.56(14)
O2 C16 C15 123.87(15)
C17 C16 C15 118.57(14)
N2 C17 C16 119.24(14)
N2 C17 C18 123.89(14)
C16 C17 C18 116.82(14)
O3 C18 O4 125.87(15)
O3 C18 C17 123.94(16)
O4 C18 C17 110.17(14)
O4 C19 H19A 109.5
O4 C19 H19B 109.5
H19A C19 H19B 109.5
O4 C19 H19C 109.5
H19A C19 H19C 109.5
H19B C19 H19C 109.5
O5 C20 H20A 109.5
O5 C20 H20B 109.5
H20A C20 H20B 109.5
O5 C20 H20C 109.5
H20A C20 H20C 109.5
H20B C20 H20C 109.5
C9 N1 C8 127.70(13)
C9 N1 C1 123.00(14)
C8 N1 C1 109.25(12)
C17 N2 O5 111.14(13)
C18 O4 C19 115.68(15)
N2 O5 C20 109.60(12)

loop_
_geom_bond_atom_site_label_1
_geom_bond_atom_site_label_2
_geom_bond_distance
C1 C12 1.328(2)
C1 N1 1.4391(19)
C1 C2 1.515(2)
C2 C3 1.520(2)
C2 C15 1.542(2)
C2 H2 1.0000
C3 C4 1.384(2)
C3 C8 1.398(2)
C4 C5 1.389(2)
C4 H4 0.9500
C5 C6 1.388(3)
C5 H5 0.9500
C6 C7 1.388(2)
C6 H6 0.9500
C7 C8 1.387(2)
C7 H7 0.9500
C8 N1 1.415(2)
C9 O1 1.225(2)
C9 N1 1.368(2)
C9 C10 1.503(2)
C10 C11 1.522(3)
C10 H10A 0.9900
C10 H10B 0.9900
C11 C12 1.511(2)
C11 H11A 0.9900
C11 H11B 0.9900
C12 C13 1.507(2)
C13 C14 1.524(3)
C13 H13A 0.9900
C13 H13B 0.9900
C14 H14A 0.9800
C14 H14B 0.9800
C14 H14C 0.9800
C15 C16 1.501(2)
C15 H15A 0.9900
C15 H15B 0.9900
C16 O2 1.2180(19)
C16 C17 1.495(2)
C17 N2 1.279(2)
C17 C18 1.511(2)
C18 O3 1.195(2)
C18 O4 1.330(2)
C19 O4 1.454(2)
C19 H19A 0.9800
C19 H19B 0.9800
C19 H19C 0.9800
C20 O5 1.434(2)
C20 H20A 0.9800
C20 H20B 0.9800
C20 H20C 0.9800
N2 O5 1.3880(17)

loop_
_geom_torsion_atom_site_label_1
_geom_torsion_atom_site_label_2
_geom_torsion_atom_site_label_3
_geom_torsion_atom_site_label_4
_geom_torsion
C12 C1 C2 C3 158.91(17)
N1 C1 C2 C3 -16.79(16)
C12 C1 C2 C15 -80.4(2)
N1 C1 C2 C15 103.87(14)
C1 C2 C3 C4 -166.57(17)
C15 C2 C3 C4 75.3(2)
C1 C2 C3 C8 13.26(16)
C15 C2 C3 C8 -104.88(15)
C8 C3 C4 C5 1.2(2)
C2 C3 C4 C5 -178.96(16)
C3 C4 C5 C6 0.1(3)
C4 C5 C6 C7 -0.3(3)
C5 C6 C7 C8 -0.8(3)
C6 C7 C8 C3 2.2(2)
C6 C7 C8 N1 -174.78(15)
C4 C3 C8 C7 -2.5(2)
C2 C3 C8 C7 177.69(14)
C4 C3 C8 N1 175.08(14)
C2 C3 C8 N1 -4.77(17)
O1 C9 C10 C11 145.51(16)
N1 C9 C10 C11 -36.2(2)
C9 C10 C11 C12 47.9(2)
N1 C1 C12 C13 172.82(15)
C2 C1 C12 C13 -2.3(3)
N1 C1 C12 C11 -2.6(2)
C2 C1 C12 C11 -177.76(16)
C10 C11 C12 C1 -28.6(2)
C10 C11 C12 C13 155.85(16)
C1 C12 C13 C14 -90.5(2)
C11 C12 C13 C14 84.9(2)
C1 C2 C15 C16 167.09(13)
C3 C2 C15 C16 -79.71(16)
C2 C15 C16 O2 6.0(2)
C2 C15 C16 C17 -173.79(13)
O2 C16 C17 N2 -174.46(15)
C15 C16 C17 N2 5.3(2)
O2 C16 C17 C18 2.9(2)
C15 C16 C17 C18 -177.37(14)
N2 C17 C18 O3 87.5(2)
C16 C17 C18 O3 -89.7(2)
N2 C17 C18 O4 -93.95(19)
C16 C17 C18 O4 88.85(17)
O1 C9 N1 C8 -0.2(3)
C10 C9 N1 C8 -178.56(15)
O1 C9 N1 C1 -177.31(15)
C10 C9 N1 C1 4.4(2)
C7 C8 N1 C9 -6.7(3)
C3 C8 N1 C9 176.03(15)
C7 C8 N1 C1 170.73(16)
C3 C8 N1 C1 -6.57(17)
C12 C1 N1 C9 16.6(2)
C2 C1 N1 C9 -167.29(14)
C12 C1 N1 C8 -160.96(15)
C2 C1 N1 C8 15.16(16)
C16 C17 N2 O5 -179.70(13)
C18 C17 N2 O5 3.2(2)
O3 C18 O4 C19 -0.9(3)
C17 C18 O4 C19 -179.49(14)
C17 N2 O5 C20 -172.83(14)
